data_7132532
loop_
_publ_author_name
'Eckstein, Brian J.'
'Martin, Hannah R.'
'Moghadasnia, Michael P.'
'Halder, Arijit'
'Melville, Michael J.'
'Buzinski, Tara N.'
'Balaich, Gary J.'
'McGuirk, C. Michael'

_publ_section_title
;
 Influence of donor point modifications on the assembly of
 chalcogen-bonded organic frameworks.
;
_journal_issue 6
_journal_name_full 'Chemical communications (Cambridge, England)'
_journal_page_first 758
_journal_page_last 761
_journal_paper_doi 10.1039/d3cc05162e
_journal_volume 60
_journal_year 2024
_chemical_formula_moiety 'C20 H8 N6 Se2 Te'
_chemical_formula_sum 'C20 H8 N6 Se2 Te'
_chemical_formula_weight 617.84
_chemical_name_common Trip2Sez1Tez
_chemical_name_systematic 'Triptycene bis(1,2,5-selenadiazole) mono(1,25-telluradiazole)'
_space_group_crystal_system monoclinic
_space_group_IT_number 15
_space_group_name_Hall '-C 2yc'
_space_group_name_H-M_alt 'C 1 2/c 1'
_atom_sites_solution_hydrogens geom
_audit_creation_date 2023-11-29
_audit_creation_method
;
Olex2 1.5
(compiled 2023.08.24 svn.re1ec1418 for OlexSys, GUI svn.r6817)
;
_audit_update_record
;
2023-12-05 deposited with the CCDC.	2023-12-13 downloaded from the CCDC.
;
_cell_angle_alpha 90
_cell_angle_beta 107.994(3)
_cell_angle_gamma 90
_cell_formula_units_Z 4
_cell_length_a 12.5050(3)
_cell_length_b 36.9389(7)
_cell_length_c 7.7404(2)
_cell_measurement_reflns_used 10903
_cell_measurement_temperature 139.99(10)
_cell_measurement_theta_max 26.6080
_cell_measurement_theta_min 1.7850
_cell_volume 3400.57(15)
_computing_cell_refinement 'CrysAlisPro 1.171.42.49 (Rigaku OD, 2022)'
_computing_data_collection 'CrysAlisPro 1.171.42.49 (Rigaku OD, 2022)'
_computing_data_reduction 'CrysAlisPro 1.171.42.49 (Rigaku OD, 2022)'
_computing_molecular_graphics 'Olex2 1.5 (Dolomanov et al., 2009)'
_computing_publication_material 'Olex2 1.5 (Dolomanov et al., 2009)'
_computing_structure_refinement 'SHELXL 2018/3 (Sheldrick, 2015)'
_computing_structure_solution 'SHELXT 2018/2 (Sheldrick, 2018)'
_diffrn_ambient_environment N~2~
_diffrn_ambient_temperature 139.99(10)
_diffrn_detector 'Hybrid Pixel Array Detector'
_diffrn_detector_area_resol_mean 10.0000
_diffrn_detector_type HyPix3000
_diffrn_measured_fraction_theta_full 0.981
_diffrn_measured_fraction_theta_max 0.956
_diffrn_measurement_details
;
List of Runs (angles in degrees, time in seconds):

  # Type    Start    End  Width  t~exp~   \w     \q     \k     \f   Frames
#--------------------------------------------------------------------------
  1  \w      3.00  30.00   0.50   60.00    --    7.80  19.00  30.00   54
  2  \w     39.00  67.00   0.50   60.00    --    7.80  19.00  30.00   56
  3  \w     45.00  72.00   0.50   60.00    --    7.80  57.00  90.00   54
  4  \w     -2.00  72.00   0.50   60.00    --    7.80  37.00  60.00  148
  5  \w     23.00  60.00   0.50   60.00    --    7.80   0.00 -60.00   74
  6  \w      1.00  78.00   0.50   60.00    --    7.80  19.00 -90.00  154
  7  \w     12.00  72.00   0.50   60.00    --    7.80  37.00-180.00  120
  8  \w    -13.00  64.00   0.50   60.00    --    7.80  77.00-120.00  154
  9  \w    -13.00  13.00   0.50   60.00    --    7.80   0.00 -60.00   52
 10  \w     -8.00  19.00   0.50   60.00    --    7.80 -37.00 -90.00   54
 11  \w    -21.00   5.00   0.50   60.00    --    7.80 -19.00 -30.00   52
 12  \w    -38.00   5.00   0.50   60.00    --    7.80 -19.00  30.00   86
 13  \w    -32.00   0.00   0.50   60.00    --   -9.75 -57.00  60.00   64
 14  \w    -26.00  -1.00   0.50   60.00    --   -9.75 -99.00 120.00   50
 15  \w     26.00  56.00   0.50   60.00    --    7.80-125.00  90.00   60
 16  \w     15.00  43.00   0.50   60.00    --    7.80-125.00 -60.00   56
 17  \w     11.00  56.00   0.50   60.00    --    7.80-125.00-120.00   90
 18  \w     10.00  36.50   0.50   60.00    --    7.80-125.00-150.00   53
;
_diffrn_measurement_device 'four-circle diffractometer'
_diffrn_measurement_device_type 'XtaLAB Synergy, Single source at offset/far, HyPix3000'
_diffrn_measurement_method '\w scans'
_diffrn_orient_matrix_type 'CrysAlisPro convention (1999,Acta A55,543-557)'
_diffrn_orient_matrix_UB_11 -0.0041165000
_diffrn_orient_matrix_UB_12 0.0191510000
_diffrn_orient_matrix_UB_13 0.0009879000
_diffrn_orient_matrix_UB_21 0.0312626000
_diffrn_orient_matrix_UB_22 0.0001569000
_diffrn_orient_matrix_UB_23 0.0936197000
_diffrn_orient_matrix_UB_31 0.0506314000
_diffrn_orient_matrix_UB_32 0.0014533000
_diffrn_orient_matrix_UB_33 -0.0226378000
_diffrn_radiation_monochromator mirror
_diffrn_radiation_probe x-ray
_diffrn_radiation_type 'Mo K\a'
_diffrn_radiation_wavelength 0.71073
_diffrn_reflns_av_R_equivalents 0.0305
_diffrn_reflns_av_unetI/netI 0.0312
_diffrn_reflns_Laue_measured_fraction_full 0.981
_diffrn_reflns_Laue_measured_fraction_max 0.956
_diffrn_reflns_limit_h_max 14
_diffrn_reflns_limit_h_min -15
_diffrn_reflns_limit_k_max 46
_diffrn_reflns_limit_k_min -46
_diffrn_reflns_limit_l_max 9
_diffrn_reflns_limit_l_min -9
_diffrn_reflns_number 20625
_diffrn_reflns_point_group_measured_fraction_full 0.981
_diffrn_reflns_point_group_measured_fraction_max 0.956
_diffrn_reflns_theta_full 25.242
_diffrn_reflns_theta_max 26.700
_diffrn_reflns_theta_min 1.799
_diffrn_source 'micro-focus sealed X-ray tube'
_diffrn_source_type 'PhotonJet (Mo) X-ray Source'
_exptl_absorpt_coefficient_mu 3.027
_exptl_absorpt_correction_T_max 1.000
_exptl_absorpt_correction_T_min 0.410
_exptl_absorpt_correction_type gaussian
_exptl_absorpt_process_details
;
CrysAlisPro 1.171.42.49 (Rigaku Oxford Diffraction, 2022)
Numerical absorption correction based on gaussian integration over
a multifaceted crystal model
Empirical absorption correction using spherical harmonics,
implemented in SCALE3 ABSPACK scaling algorithm.
;
_exptl_crystal_colour 'clear light yellow'
_exptl_crystal_colour_lustre clear
_exptl_crystal_colour_modifier light
_exptl_crystal_colour_primary yellow
_exptl_crystal_density_diffrn 1.207
_exptl_crystal_description plate
_exptl_crystal_F_000 1160
_exptl_crystal_recrystallization_method 'Grown from hot, supersaturated DMSO solution'
_exptl_crystal_size_max 0.506
_exptl_crystal_size_mid 0.264
_exptl_crystal_size_min 0.018
_refine_diff_density_max 1.777
_refine_diff_density_min -2.470
_refine_diff_density_rms 0.187
_refine_ls_extinction_method none
_refine_ls_goodness_of_fit_ref 1.123
_refine_ls_hydrogen_treatment constr
_refine_ls_matrix_type full
_refine_ls_number_parameters 133
_refine_ls_number_reflns 3451
_refine_ls_number_restraints 102
_refine_ls_restrained_S_all 1.106
_refine_ls_R_factor_all 0.0688
_refine_ls_R_factor_gt 0.0606
_refine_ls_shift/su_max 0.001
_refine_ls_shift/su_mean 0.000
_refine_ls_structure_factor_coef Fsqd
_refine_ls_weighting_details 'w=1/[\s^2^(Fo^2^)+(0.0569P)^2^+63.2385P] where P=(Fo^2^+2Fc^2^)/3'
_refine_ls_weighting_scheme calc
_refine_ls_wR_factor_gt 0.1636
_refine_ls_wR_factor_ref 0.1667
_reflns_Friedel_coverage 0.000
_reflns_number_gt 2954
_reflns_number_total 3451
_reflns_threshold_expression 'I > 2\s(I)'
_cod_data_source_file d3cc05162e2.cif
_cod_data_source_block trip2sez1tez-vi_dmso_140k
_cod_depositor_comments 'Adding full bibliography for 7132531--7132533.cif.'
_cod_original_sg_symbol_H-M 'C 2/c'
_cod_database_code 7132532
_shelx_shelxl_version_number 2018/3
_chemical_oxdiff_formula 'C20 H8 N6 Se2 Te1'
_shelx_space_group_comment
;
The symmetry employed for this shelxl refinement is uniquely defined
by the following loop, which should always be used as a source of
symmetry information in preference to the above space-group names.
They are only intended as comments.
;
_shelx_estimated_absorpt_t_max 0.948
_shelx_estimated_absorpt_t_min 0.310
_olex2_refinement_description
;
1. Twinned data refinement
 Scales: 0.534(7)
 0.466(7)
2. Fixed Uiso
 At 1.2 times of:
  All C(H) groups
3. Rigid body (RIGU) restrains
 Te1, N3, C10, C9, C8, H9, C7, H7, C6, C1, C5, C2, H5, C4, H2, C3, N1, N2, Se1
 with sigma for 1-2 distances of 0.004 and sigma for 1-3 distances of 0.004
4.a Ternary CH refined with riding coordinates:
 C7(H7)
4.b Aromatic/amide H refined with riding coordinates:
 C2(H2), C5(H5), C9(H9)
;
_platon_squeeze_void_probe_radius 1.20
_olex2_submission_special_instructions 'No special instructions were received'
_oxdiff_exptl_absorpt_empirical_details
;
Empirical correction (ABSPACK) includes:
- Absorption correction using spherical harmonics
- Frame scaling
;
_oxdiff_exptl_absorpt_empirical_full_max 1.492
_oxdiff_exptl_absorpt_empirical_full_min 0.814

loop_
_space_group_symop_operation_xyz
'x, y, z'
'-x, y, -z+1/2'
'x+1/2, y+1/2, z'
'-x+1/2, y+1/2, -z+1/2'
'-x, -y, -z'
'x, -y, z-1/2'
'-x+1/2, -y+1/2, -z'
'x+1/2, -y+1/2, z-1/2'

loop_
_atom_site_label
_atom_site_type_symbol
_atom_site_fract_x
_atom_site_fract_y
_atom_site_fract_z
_atom_site_U_iso_or_equiv
_atom_site_adp_type
_atom_site_occupancy
_atom_site_site_symmetry_order
_atom_site_calc_flag
_atom_site_refinement_flags_posn
_atom_site_refinement_flags_adp
_atom_site_refinement_flags_occupancy
_atom_site_disorder_assembly
_atom_site_disorder_group
Te1 Te 0.500000 0.50663(3) 0.250000 0.0383(3) Uani 1 2 d S T P . .
Se1 Se 0.99377(8) 0.27611(2) 0.49746(12) 0.02038(19) Uani 1 1 d . . . . .
N1 N 0.8892(6) 0.2813(2) 0.2749(11) 0.0230(16) Uani 1 1 d . . . . .
N2 N 0.8907(6) 0.2845(2) 0.6164(10) 0.0182(15) Uani 1 1 d . . . . .
C2 C 0.6950(6) 0.3032(2) 0.5353(12) 0.0145(16) Uani 1 1 d . . . . .
H2 H 0.693018 0.302995 0.657015 0.017 Uiso 1 1 calc R U . . .
C1 C 0.6044(7) 0.3144(2) 0.3970(12) 0.0144(15) Uani 1 1 d . . . . .
C8 C 0.4991(9) 0.36969(17) 0.1541(9) 0.0159(12) Uani 1 1 d . . . . .
N3 N 0.4984(9) 0.46671(16) 0.0759(9) 0.0268(14) Uani 1 1 d . . . . .
C7 C 0.4997(8) 0.33149(17) 0.0798(9) 0.0142(12) Uani 1 1 d . . . . .
H7 H 0.499945 0.331297 -0.049233 0.017 Uiso 1 1 calc R U . . .
C5 C 0.6931(7) 0.3011(2) 0.1617(12) 0.0177(16) Uani 1 1 d . . . . .
H5 H 0.690462 0.299831 0.037812 0.021 Uiso 1 1 calc R U . . .
C6 C 0.6037(7) 0.3135(2) 0.2089(11) 0.0143(15) Uani 1 1 d . . . . .
C4 C 0.7899(8) 0.2900(2) 0.3008(12) 0.0166(16) Uani 1 1 d . . . . .
C3 C 0.7945(7) 0.2916(2) 0.4929(11) 0.0165(16) Uani 1 1 d . . . . .
C9 C 0.4995(9) 0.40072(17) 0.0642(10) 0.0204(14) Uani 1 1 d . . . . .
H9 H 0.498701 0.400158 -0.058824 0.025 Uiso 1 1 calc R U . . .
C10 C 0.5010(10) 0.43492(18) 0.1548(10) 0.0205(14) Uani 1 1 d . . . . .

loop_
_atom_site_aniso_label
_atom_site_aniso_U_11
_atom_site_aniso_U_22
_atom_site_aniso_U_33
_atom_site_aniso_U_23
_atom_site_aniso_U_13
_atom_site_aniso_U_12
Te1 0.0575(5) 0.0360(6) 0.0232(6) 0.000 0.0152(7) 0.000
Se1 0.0210(3) 0.0260(3) 0.0150(8) 0.0043(3) 0.0068(11) 0.0083(3)
N1 0.016(3) 0.035(4) 0.020(4) 0.001(3) 0.009(3) -0.002(3)
N2 0.009(3) 0.027(4) 0.017(3) 0.001(3) 0.003(3) 0.003(3)
C2 0.010(3) 0.019(4) 0.014(4) -0.002(3) 0.004(3) -0.003(3)
C1 0.012(4) 0.017(4) 0.014(3) 0.003(3) 0.005(3) -0.002(3)
C8 0.011(3) 0.025(3) 0.013(4) -0.003(2) 0.005(4) 0.000(4)
N3 0.043(4) 0.022(3) 0.018(4) -0.005(2) 0.014(4) 0.000(4)
C7 0.012(3) 0.025(3) 0.004(3) -0.001(2) 0.000(3) -0.005(4)
C5 0.018(4) 0.019(4) 0.017(4) -0.001(3) 0.005(3) -0.005(3)
C6 0.014(4) 0.017(4) 0.011(3) -0.002(3) 0.003(3) -0.004(3)
C4 0.019(4) 0.019(4) 0.014(3) 0.000(3) 0.009(3) 0.000(3)
C3 0.005(3) 0.031(4) 0.014(3) -0.001(3) 0.003(3) -0.004(3)
C9 0.026(4) 0.022(3) 0.017(4) 0.001(3) 0.011(4) -0.002(4)
C10 0.025(4) 0.023(3) 0.012(4) -0.001(2) 0.002(4) -0.001(4)

loop_
_atom_type_symbol
_atom_type_description
_atom_type_scat_dispersion_real
_atom_type_scat_dispersion_imag
_atom_type_scat_source
C C 0.0033 0.0016 'International Tables Vol C Tables 4.2.6.8 and 6.1.1.4'
H H 0.0000 0.0000 'International Tables Vol C Tables 4.2.6.8 and 6.1.1.4'
N N 0.0061 0.0033 'International Tables Vol C Tables 4.2.6.8 and 6.1.1.4'
Se Se -0.0929 2.2259 'International Tables Vol C Tables 4.2.6.8 and 6.1.1.4'
Te Te -0.5308 1.6751 'International Tables Vol C Tables 4.2.6.8 and 6.1.1.4'

loop_
_exptl_crystal_face_index_h
_exptl_crystal_face_index_k
_exptl_crystal_face_index_l
_exptl_crystal_face_perp_dist
-5 -3 5 0.0957
0 2 -5 0.0978
1 0 0 0.2127
-1 0 0 0.2780
5 2 -4 0.1720
0 1 0 0.0083
0 -1 0 0.0094
6 23 7 0.1967
-1 2 2 0.4070

loop_
_geom_angle_atom_site_label_1
_geom_angle_atom_site_label_2
_geom_angle_atom_site_label_3
_geom_angle
_geom_angle_site_symmetry_1
_geom_angle_site_symmetry_3
_geom_angle_publ_flag
N3 Te1 N3 84.6(4) 2_655 . ?
N1 Se1 N2 92.7(3) . . ?
C4 N1 Se1 107.9(6) . . ?
C3 N2 Se1 107.3(6) . . ?
C1 C2 H2 120.8 . . ?
C1 C2 C3 118.5(8) . . ?
C3 C2 H2 120.8 . . ?
C2 C1 C7 125.0(7) . 2_655 ?
C2 C1 C6 121.8(9) . . ?
C6 C1 C7 113.0(8) . 2_655 ?
C8 C8 C7 112.2(3) 2_655 . ?
C9 C8 C8 121.3(4) . 2_655 ?
C9 C8 C7 126.4(6) . . ?
C10 N3 Te1 110.6(5) . . ?
C1 C7 C8 103.8(7) 2_655 . ?
C1 C7 H7 112.7 2_655 . ?
C1 C7 C6 109.4(5) 2_655 . ?
C8 C7 H7 112.7 . . ?
C8 C7 C6 105.0(6) . . ?
C6 C7 H7 112.7 . . ?
C6 C5 H5 120.8 . . ?
C6 C5 C4 118.4(8) . . ?
C4 C5 H5 120.8 . . ?
C1 C6 C7 112.7(8) . . ?
C5 C6 C1 121.7(9) . . ?
C5 C6 C7 125.2(8) . . ?
N1 C4 C5 124.4(8) . . ?
N1 C4 C3 114.0(9) . . ?
C5 C4 C3 121.2(9) . . ?
N2 C3 C2 123.6(8) . . ?
N2 C3 C4 118.1(9) . . ?
C2 C3 C4 118.3(8) . . ?
C8 C9 H9 120.1 . . ?
C8 C9 C10 119.9(6) . . ?
C10 C9 H9 120.1 . . ?
N3 C10 C9 124.1(6) . . ?
N3 C10 C10 117.0(4) . 2_655 ?
C9 C10 C10 118.8(4) . 2_655 ?

loop_
_geom_bond_atom_site_label_1
_geom_bond_atom_site_label_2
_geom_bond_distance
_geom_bond_site_symmetry_2
_geom_bond_publ_flag
Te1 N3 1.993(6) 2_655 ?
Te1 N3 1.993(6) . ?
Se1 N1 1.823(8) . ?
Se1 N2 1.828(7) . ?
N1 C4 1.356(12) . ?
N2 C3 1.311(11) . ?
C2 H2 0.9500 . ?
C2 C1 1.361(12) . ?
C2 C3 1.446(12) . ?
C1 C7 1.507(12) 2_655 ?
C1 C6 1.454(9) . ?
C8 C8 1.477(12) 2_655 ?
C8 C7 1.525(9) . ?
C8 C9 1.341(9) . ?
N3 C10 1.319(9) . ?
C7 H7 1.0000 . ?
C7 C6 1.526(12) . ?
C5 H5 0.9500 . ?
C5 C6 1.359(12) . ?
C5 C4 1.409(12) . ?
C4 C3 1.471(9) . ?
C9 H9 0.9500 . ?
C9 C10 1.442(9) . ?
C10 C10 1.482(13) 2_655 ?

loop_
_geom_torsion_atom_site_label_1
_geom_torsion_atom_site_label_2
_geom_torsion_atom_site_label_3
_geom_torsion_atom_site_label_4
_geom_torsion
_geom_torsion_site_symmetry_1
_geom_torsion_site_symmetry_2
_geom_torsion_site_symmetry_3
_geom_torsion_site_symmetry_4
_geom_torsion_publ_flag
Te1 N3 C10 C9 179.3(9) . . . . ?
Te1 N3 C10 C10 2.8(17) . . . 2_655 ?
Se1 N1 C4 C5 170.8(7) . . . . ?
Se1 N1 C4 C3 -1.6(10) . . . . ?
Se1 N2 C3 C2 -173.7(7) . . . . ?
Se1 N2 C3 C4 2.2(11) . . . . ?
N1 Se1 N2 C3 -2.6(6) . . . . ?
N1 C4 C3 N2 -0.5(14) . . . . ?
N1 C4 C3 C2 175.7(7) . . . . ?
N2 Se1 N1 C4 2.4(6) . . . . ?
C2 C1 C6 C7 -173.0(6) . . . . ?
C2 C1 C6 C5 0.9(15) . . . . ?
C1 C2 C3 N2 171.5(8) . . . . ?
C1 C2 C3 C4 -4.4(13) . . . . ?
C1 C7 C6 C1 -54.9(8) 2_655 . . . ?
C1 C7 C6 C5 131.5(9) 2_655 . . . ?
C8 C8 C7 C1 58.9(12) 2_655 . . 2_655 ?
C8 C8 C7 C6 -55.9(12) 2_655 . . . ?
C8 C8 C9 C10 -0.4(19) 2_655 . . . ?
C8 C7 C6 C1 56.0(9) . . . . ?
C8 C7 C6 C5 -117.6(8) . . . . ?
C8 C9 C10 N3 -178.1(11) . . . . ?
C8 C9 C10 C10 -1.6(19) . . . 2_655 ?
C7 C1 C6 C7 2.2(11) 2_655 . . . ?
C7 C1 C6 C5 176.1(6) 2_655 . . . ?
C7 C8 C9 C10 -178.8(10) . . . . ?
C5 C4 C3 N2 -173.1(7) . . . . ?
C5 C4 C3 C2 3.0(14) . . . . ?
C6 C5 C4 N1 -171.5(8) . . . . ?
C6 C5 C4 C3 0.3(13) . . . . ?
C4 C5 C6 C1 -2.3(13) . . . . ?
C4 C5 C6 C7 170.7(7) . . . . ?
C3 C2 C1 C7 -172.0(7) . . . 2_655 ?
C3 C2 C1 C6 2.6(13) . . . . ?
C9 C8 C7 C1 -122.5(11) . . . 2_655 ?
C9 C8 C7 C6 122.6(11) . . . . ?

loop_
_twin_individual_id
_twin_individual_mass_fraction_refined
1 0.534(7)
2 0.466(7)

loop_
_exptl_oxdiff_crystal_face_indexfrac_h
_exptl_oxdiff_crystal_face_indexfrac_k
_exptl_oxdiff_crystal_face_indexfrac_l
_exptl_oxdiff_crystal_face_x
_exptl_oxdiff_crystal_face_y
_exptl_oxdiff_crystal_face_z
-5.0119 -2.9889 5.0018 -0.0317 0.3111 -0.3713
0.0094 1.9880 -5.0024 0.0331 -0.4677 0.1166
1.0005 0.0002 0.0001 -0.0041 0.0313 0.0507
-1.0005 -0.0002 -0.0001 0.0041 -0.0313 -0.0507
5.0099 1.9912 -4.0013 0.0136 -0.2177 0.3471
0.0001 1.0001 -0.0000 0.0192 0.0002 0.0015
-0.0001 -1.0001 0.0000 -0.0192 -0.0002 -0.0015
5.9930 23.0195 7.0039 0.4231 0.8467 0.1783
-0.9987 2.0375 1.9999 0.0451 0.1563 -0.0929
